data_2203116
loop_
_publ_author_name
'Nikolaenko, Igor V.'
'Munro, Orde Q.'

_publ_section_title
;
 3-Methyl-1<i>H</i>-quinoxalin-2-one
;
_journal_issue 1
_journal_name_full 'Acta Crystallographica Section E'
_journal_page_first o92
_journal_page_last o94
_journal_paper_doi 10.1107/S1600536803028368
_journal_volume 60
_journal_year 2004
_chemical_formula_iupac 'C9 H8 N2 O'
_chemical_formula_moiety 'C9 H8 N2 O'
_chemical_formula_sum 'C9 H8 N2 O'
_chemical_formula_weight 160.17
_space_group_IT_number 14
_symmetry_cell_setting monoclinic
_symmetry_space_group_name_Hall '-P 2ybc'
_symmetry_space_group_name_H-M 'P 1 21/c 1'
_audit_creation_method 'WinGX routine CIF_UPDATE'
_cell_angle_alpha 90
_cell_angle_beta 91.24(7)
_cell_angle_gamma 90
_cell_formula_units_Z 4
_cell_length_a 3.971(6)
_cell_length_b 11.238(4)
_cell_length_c 16.947(7)
_cell_measurement_reflns_used 316
_cell_measurement_temperature 120.0(10)
_cell_measurement_theta_max 31
_cell_measurement_theta_min 4
_cell_volume 756.1(12)
_computing_cell_refinement
;
CrysAlis CCD 170
;
_computing_data_collection
;
CrysAlis CCD 170 (Oxford Diffraction, 2003)
;
_computing_data_reduction
;
CrysAlis RED 170 (Oxford Diffraction, 2003)
;
_computing_molecular_graphics 'ORTEP-3 for Windows (Farrugia, 1997)'
_computing_publication_material 'WinGX (Farrugia, 1999)'
_computing_structure_refinement 'SHELXL97 (Sheldrick, 1997)'
_computing_structure_solution 'SHELXS97 (Sheldrick, 1997)'
_diffrn_measured_fraction_theta_full 0.996
_diffrn_measured_fraction_theta_max 0.945
_diffrn_measurement_device_type 'Xcalibur2 CCD (Oxford Diffraction)'
_diffrn_measurement_method \w-2\q
_diffrn_radiation_type MoK\a
_diffrn_radiation_wavelength 0.71073
_diffrn_reflns_av_R_equivalents 0.0577
_diffrn_reflns_limit_h_max 5
_diffrn_reflns_limit_h_min -3
_diffrn_reflns_limit_k_max 16
_diffrn_reflns_limit_k_min -16
_diffrn_reflns_limit_l_max 24
_diffrn_reflns_limit_l_min -24
_diffrn_reflns_number 7654
_diffrn_reflns_theta_full 26
_diffrn_reflns_theta_max 31.7
_diffrn_reflns_theta_min 4.35
_diffrn_standards_decay_% 0
_diffrn_standards_number 0
_exptl_absorpt_coefficient_mu 0.095
_exptl_absorpt_correction_type none
_exptl_crystal_colour yellow
_exptl_crystal_density_diffrn 1.407
_exptl_crystal_density_method 'not measured'
_exptl_crystal_description needle
_exptl_crystal_F_000 336
_exptl_crystal_size_max 0.6
_exptl_crystal_size_mid 0.2
_exptl_crystal_size_min 0.2
_refine_diff_density_max 0.514
_refine_diff_density_min -0.302
_refine_ls_extinction_method none
_refine_ls_goodness_of_fit_ref 0.946
_refine_ls_hydrogen_treatment constr
_refine_ls_matrix_type full
_refine_ls_number_parameters 109
_refine_ls_number_reflns 2415
_refine_ls_number_restraints 0
_refine_ls_restrained_S_all 0.946
_refine_ls_R_factor_gt 0.0579
_refine_ls_shift/su_max 0.001
_refine_ls_structure_factor_coef Fsqd
_refine_ls_weighting_details 'calc w = 1/[\s^2^(Fo^2^)+(0.0984P)^2^] where P=  (Fo^2^+2Fc^2^)/3'
_refine_ls_weighting_scheme calc
_refine_ls_wR_factor_ref 0.1673
_reflns_number_gt 1491
_reflns_number_total 2415
_reflns_threshold_expression I>2\s(I)
_cod_data_source_file su6065.cif
_cod_data_source_block II
_cod_original_cell_volume 756.2(12)
_cod_original_sg_symbol_H-M 'P 21/c'
_cod_database_code 2203116

loop_
_symmetry_equiv_pos_as_xyz
'x, y, z'
'-x, y+1/2, -z+1/2'
'-x, -y, -z'
'x, -y-1/2, z-1/2'

loop_
_atom_site_label
_atom_site_fract_x
_atom_site_fract_y
_atom_site_fract_z
_atom_site_U_iso_or_equiv
_atom_site_adp_type
_atom_site_calc_flag
_atom_site_refinement_flags
_atom_site_occupancy
_atom_site_type_symbol
C1 0.4365(3) 0.13891(12) 0.37845(8) 0.0192(3) Uani d . 1 C
C2 0.5288(4) 0.06252(13) 0.31757(8) 0.0231(3) Uani d . 1 C
H2 0.4793 -0.0182 0.3201 0.028 Uiso calc R 1 H
C3 0.6945(4) 0.10841(14) 0.25357(8) 0.0252(3) Uani d . 1 C
H3 0.754 0.0581 0.2126 0.03 Uiso calc R 1 H
C4 0.7747(4) 0.22993(15) 0.24938(9) 0.0266(3) Uani d . 1 C
H4 0.883 0.26 0.2056 0.032 Uiso calc R 1 H
C5 0.6919(4) 0.30433(13) 0.31066(8) 0.0235(3) Uani d . 1 C
H5 0.7503 0.3844 0.3086 0.028 Uiso calc R 1 H
C6 0.5208(3) 0.26064(12) 0.37604(8) 0.0197(3) Uani d . 1 C
C7 0.1597(4) 0.17082(12) 0.50145(8) 0.0205(3) Uani d . 1 C
C8 0.2688(3) 0.29654(13) 0.49596(8) 0.0201(3) Uani d . 1 C
C9 0.1768(4) 0.37643(13) 0.56218(8) 0.0240(3) Uani d . 1 C
H9A 0.2593 0.4552 0.5522 0.036 Uiso calc R 1 H
H9B 0.2757 0.347 0.6106 0.036 Uiso calc R 1 H
H9C -0.0637 0.3786 0.5665 0.036 Uiso calc R 1 H
N1 0.2586(3) 0.09875(10) 0.44229(7) 0.0203(3) Uani d . 1 N
H1 0.2081 0.0244 0.4446 0.024 Uiso calc R 1 H
N2 0.4354(3) 0.33796(10) 0.43683(7) 0.0204(3) Uani d . 1 N
O1 -0.0144(3) 0.13424(9) 0.55691(6) 0.0278(3) Uani d . 1 O

loop_
_atom_site_aniso_label
_atom_site_aniso_U_11
_atom_site_aniso_U_22
_atom_site_aniso_U_33
_atom_site_aniso_U_12
_atom_site_aniso_U_13
_atom_site_aniso_U_23
C1 0.0206(7) 0.0185(6) 0.0183(6) -0.0006(5) -0.0023(5) 0.0014(5)
C2 0.0263(7) 0.0189(7) 0.0240(7) 0.0009(5) -0.0022(6) -0.0016(5)
C3 0.0267(7) 0.0254(8) 0.0236(7) 0.0028(6) 0.0006(6) -0.0034(6)
C4 0.0285(8) 0.0288(8) 0.0227(7) 0.0001(6) 0.0031(6) 0.0034(6)
C5 0.0248(7) 0.0215(7) 0.0242(7) -0.0028(6) 0.0008(6) 0.0024(6)
C6 0.0217(7) 0.0172(6) 0.0200(6) -0.0015(5) -0.0015(5) 0.0012(5)
C7 0.0248(7) 0.0167(7) 0.0201(6) -0.0025(5) -0.0012(5) 0.0013(5)
C8 0.0229(7) 0.0162(6) 0.0210(6) -0.0037(5) -0.0019(5) 0.0011(5)
C9 0.0303(8) 0.0190(7) 0.0227(7) -0.0035(6) 0.0026(6) -0.0016(5)
N1 0.0267(6) 0.0126(5) 0.0216(6) -0.0040(5) 0.0009(5) 0.0001(4)
N2 0.0239(6) 0.0168(6) 0.0204(6) -0.0023(5) 0.0005(5) 0.0009(4)
O1 0.0390(6) 0.0205(5) 0.0241(5) -0.0082(5) 0.0072(5) -0.0007(4)

loop_
_atom_type_symbol
_atom_type_description
_atom_type_scat_dispersion_real
_atom_type_scat_dispersion_imag
_atom_type_scat_source
C C 0.0033 0.0016 'International Tables Vol C Tables 4.2.6.8 and 6.1.1.4'
H H 0 0 'International Tables Vol C Tables 4.2.6.8 and 6.1.1.4'
N N 0.0061 0.0033 'International Tables Vol C Tables 4.2.6.8 and 6.1.1.4'
O O 0.0106 0.006 'International Tables Vol C Tables 4.2.6.8 and 6.1.1.4'

loop_
_geom_angle_atom_site_label_1
_geom_angle_atom_site_label_2
_geom_angle_atom_site_label_3
_geom_angle
_geom_angle_publ_flag
N1 C1 C2 121.65(13) yes
N1 C1 C6 117.77(12) yes
C2 C1 C6 120.58(13) yes
C3 C2 C1 119.19(14) yes
C3 C2 H2 120.4 no
C1 C2 H2 120.4 no
C2 C3 C4 121.03(13) yes
C2 C3 H3 119.5 no
C4 C3 H3 119.5 no
C5 C4 C3 119.58(14) yes
C5 C4 H4 120.2 no
C3 C4 H4 120.2 no
C4 C5 C6 120.71(14) yes
C4 C5 H5 119.6 no
C6 C5 H5 119.6 no
N2 C6 C5 119.70(13) yes
N2 C6 C1 121.43(12) yes
C5 C6 C1 118.87(13) yes
O1 C7 N1 122.33(13) yes
O1 C7 C8 121.93(13) yes
N1 C7 C8 115.74(13) yes
N2 C8 C7 123.01(13) yes
N2 C8 C9 120.19(13) yes
C7 C8 C9 116.80(12) yes
C8 C9 H9A 109.5 no
C8 C9 H9B 109.5 no
H9A C9 H9B 109.5 no
C8 C9 H9C 109.5 no
H9A C9 H9C 109.5 no
H9B C9 H9C 109.5 no
C7 N1 C1 123.11(12) yes
C7 N1 H1 118.4 no
C1 N1 H1 118.4 no
C8 N2 C6 118.85(12) yes

loop_
_geom_bond_atom_site_label_1
_geom_bond_atom_site_label_2
_geom_bond_distance
_geom_bond_publ_flag
C1 N1 1.381(2) yes
C1 C2 1.397(2) yes
C1 C6 1.409(2) yes
C2 C3 1.381(2) yes
C2 H2 0.93 no
C3 C4 1.404(2) yes
C3 H3 0.93 no
C4 C5 1.379(2) yes
C4 H4 0.93 no
C5 C6 1.401(2) yes
C5 H5 0.93 no
C6 N2 1.3953(18) yes
C7 O1 1.2487(18) yes
C7 N1 1.3537(18) yes
C7 C8 1.481(2) yes
C8 N2 1.2989(19) yes
C8 C9 1.489(2) yes
C9 H9A 0.96 no
C9 H9B 0.96 no
C9 H9C 0.96 no
N1 H1 0.86 no

loop_
_geom_hbond_atom_site_label_D
_geom_hbond_atom_site_label_H
_geom_hbond_atom_site_label_A
_geom_hbond_site_symmetry_A
_geom_hbond_distance_DH
_geom_hbond_distance_HA
_geom_hbond_distance_DA
_geom_hbond_angle_DHA
_geom_hbond_publ_flag
N1 H1 O1 3_556 0.86 1.94 2.792(4) 170 yes
C9 H9A N2 3_666 0.96 2.63 3.560(6) 164 yes

loop_
_geom_torsion_atom_site_label_1
_geom_torsion_atom_site_label_2
_geom_torsion_atom_site_label_3
_geom_torsion_atom_site_label_4
_geom_torsion
_geom_torsion_publ_flag
N1 C1 C2 C3 177.37(12) no
C6 C1 C2 C3 -2.1(2) no
C1 C2 C3 C4 0.8(2) no
C2 C3 C4 C5 1.1(2) no
C3 C4 C5 C6 -1.7(2) no
C4 C5 C6 N2 -179.08(13) no
C4 C5 C6 C1 0.5(2) no
N1 C1 C6 N2 1.5(2) no
C2 C1 C6 N2 -179.00(12) no
N1 C1 C6 C5 -178.00(12) no
C2 C1 C6 C5 1.5(2) no
O1 C7 C8 N2 -176.40(13) no
N1 C7 C8 N2 3.1(2) no
O1 C7 C8 C9 3.2(2) no
N1 C7 C8 C9 -177.28(12) no
O1 C7 N1 C1 176.60(13) no
C8 C7 N1 C1 -2.9(2) no
C2 C1 N1 C7 -178.70(13) no
C6 C1 N1 C7 0.8(2) no
C7 C8 N2 C6 -1.0(2) no
C9 C8 N2 C6 179.37(12) no
C5 C6 N2 C8 178.17(12) no
C1 C6 N2 C8 -1.3(2) no

loop_
_cod_related_entry_id
_cod_related_entry_database
_cod_related_entry_code
1 ChemSpider 24580
